data_4076901
loop_
_publ_author_name
'Wang, Jianhui'
'Li, Shoujian'
'Zheng, Chong'
'Maguire, John A.'
'Hosmane, Narayan S.'

_publ_section_title
;
 Novel Lanthanocene Analogues of &#x201C;Carbons Apart&#x201D; Erba- and
 Dysprosacarboranes:&#x00A0; Synthetic and Structural Investigation
;
_journal_issue 16
_journal_name_full Organometallics
_journal_page_first 3314
_journal_paper_doi 10.1021/om020269m
_journal_volume 21
_journal_year 2002
_chemical_formula_sum 'C39 H89 B12 Er Na3 Si6'
_chemical_formula_weight 1092.59
_chemical_name_systematic
; 
 ? 
;
_space_group_IT_number 14
_symmetry_cell_setting monoclinic
_symmetry_space_group_name_Hall '-P 2yn'
_symmetry_space_group_name_H-M 'P 1 21/n 1'
_atom_sites_solution_hydrogens geom
_atom_sites_solution_primary direct
_atom_sites_solution_secondary difmap
_audit_creation_method SHELXL-97
_cell_angle_alpha 90.00
_cell_angle_beta 92.035(4)
_cell_angle_gamma 90.00
_cell_formula_units_Z 4
_cell_length_a 11.978(3)
_cell_length_b 19.115(4)
_cell_length_c 26.350(6)
_cell_measurement_reflns_used 845
_cell_measurement_temperature 173(2)
_cell_measurement_theta_max 14
_cell_measurement_theta_min -14
_cell_volume 6029(2)
_computing_cell_refinement 'SMART and SAINT (Bruker, 1999)'
_computing_data_collection 'SMART (Bruker, 1999)'
_computing_data_reduction 'SAINT (Bruker, 1999)'
_computing_molecular_graphics 'SHELXTL (Sheldrick, 1997)'
_computing_publication_material 'SHELXTL (Sheldrick, 1997)'
_computing_structure_refinement 'SHELXTL (Sheldrick, 1997)'
_computing_structure_solution 'SIR97 (Altomare et al., 1999)'
_diffrn_ambient_temperature 173(2)
_diffrn_detector_area_resol_mean 0
_diffrn_measured_fraction_theta_full 0.976
_diffrn_measured_fraction_theta_max 0.976
_diffrn_measurement_device_type 'Siemens SMART CCD  PLATFORM'
_diffrn_measurement_method '\w scans'
_diffrn_radiation_monochromator graphite
_diffrn_radiation_source 'fine-focus sealed tube'
_diffrn_radiation_type MoK\a
_diffrn_radiation_wavelength 0.71073
_diffrn_reflns_av_R_equivalents 0.0233
_diffrn_reflns_av_sigmaI/netI 0.0238
_diffrn_reflns_limit_h_max 14
_diffrn_reflns_limit_h_min -14
_diffrn_reflns_limit_k_max 22
_diffrn_reflns_limit_k_min -21
_diffrn_reflns_limit_l_max 26
_diffrn_reflns_limit_l_min -31
_diffrn_reflns_number 28891
_diffrn_reflns_theta_full 25.00
_diffrn_reflns_theta_max 25.00
_diffrn_reflns_theta_min 1.84
_diffrn_standards_decay_% 0
_diffrn_standards_interval_count 0
_diffrn_standards_interval_time 0
_diffrn_standards_number 0
_exptl_absorpt_coefficient_mu 1.559
_exptl_absorpt_correction_T_max 1.000
_exptl_absorpt_correction_T_min 0.702397
_exptl_absorpt_correction_type multi-scan
_exptl_absorpt_process_details 'SADABS (Sheldrick, 2000)'
_exptl_crystal_colour pink?
_exptl_crystal_density_diffrn 1.204
_exptl_crystal_density_method 'not measured'
_exptl_crystal_description prism
_exptl_crystal_F_000 2272
_exptl_crystal_size_max 0.20
_exptl_crystal_size_mid 0.10
_exptl_crystal_size_min 0.04
_refine_diff_density_max 1.191
_refine_diff_density_min -3.003
_refine_diff_density_rms 0.133
_refine_ls_extinction_method none
_refine_ls_goodness_of_fit_ref 1.561
_refine_ls_hydrogen_treatment constr
_refine_ls_matrix_type full
_refine_ls_number_parameters 639
_refine_ls_number_reflns 10367
_refine_ls_number_restraints 0
_refine_ls_restrained_S_all 1.561
_refine_ls_R_factor_all 0.0774
_refine_ls_R_factor_gt 0.0770
_refine_ls_shift/su_max 0.005
_refine_ls_shift/su_mean 0.000
_refine_ls_structure_factor_coef Fsqd
_refine_ls_weighting_details 'calc w=1/[\s^2^(Fo^2^)+(0.0000P)^2^+63.2009P] where P=(Fo^2^+2Fc^2^)/3'
_refine_ls_weighting_scheme calc
_refine_ls_wR_factor_gt 0.1594
_refine_ls_wR_factor_ref 0.1596
_reflns_number_gt 10337
_reflns_number_total 10367
_reflns_threshold_expression >2sigma(I)
_cod_data_source_file om020269m.cif
_cod_data_source_block hos179
_cod_original_sg_symbol_H-M 'P 21/n'
_cod_database_code 4076901

loop_
_symmetry_equiv_pos_as_xyz
'x, y, z'
'-x+1/2, y+1/2, -z+1/2'
'-x, -y, -z'
'x-1/2, -y-1/2, z-1/2'

loop_
_atom_site_label
_atom_site_type_symbol
_atom_site_fract_x
_atom_site_fract_y
_atom_site_fract_z
_atom_site_U_iso_or_equiv
_atom_site_adp_type
_atom_site_occupancy
_atom_site_symmetry_multiplicity
_atom_site_calc_flag
_atom_site_refinement_flags
Er Er -0.07124(3) 0.196842(18) 0.581037(13) 0.01678(11) Uani 1 1 d .
Si11 Si -0.3242(2) 0.31393(13) 0.64057(9) 0.0255(5) Uani 1 1 d .
Si12 Si 0.1583(2) 0.30501(14) 0.68271(9) 0.0291(5) Uani 1 1 d .
Si21 Si -0.2588(2) 0.20695(14) 0.44070(10) 0.0307(6) Uani 1 1 d .
Si22 Si 0.2217(2) 0.18918(14) 0.50477(11) 0.0311(6) Uani 1 1 d .
Si31 Si -0.4001(2) 0.03686(15) 0.66905(13) 0.0395(7) Uani 1 1 d .
Si32 Si 0.0725(2) -0.00310(14) 0.71710(10) 0.0297(6) Uani 1 1 d .
Na1 Na -0.0254(3) 0.39943(18) 0.49966(13) 0.0291(8) Uani 1 1 d .
Na2 Na -0.1525(4) 0.16637(19) 0.73063(14) 0.0357(9) Uani 1 1 d .
Na3 Na -0.0710(4) -0.00809(18) 0.55872(15) 0.0396(10) Uani 1 1 d .
C11 C -0.1754(7) 0.3012(4) 0.6250(3) 0.0220(17) Uani 1 1 d .
B12 B -0.0819(8) 0.2781(5) 0.6647(4) 0.022(2) Uani 1 1 d .
H12 H -0.0819 0.2758 0.7072 0.003(18) Uiso 1 1 calc R
C13 C 0.0301(7) 0.2954(4) 0.6404(3) 0.0218(17) Uani 1 1 d .
B14 B 0.0138(8) 0.3261(5) 0.5850(4) 0.020(2) Uani 1 1 d .
H14 H 0.1009 0.3360 0.5726 0.05(3) Uiso 1 1 calc R
B15 B -0.1226(8) 0.3299(4) 0.5751(3) 0.0175(19) Uani 1 1 d .
H15 H -0.1966 0.3453 0.5504 0.06(4) Uiso 1 1 calc R
B16 B -0.0684(8) 0.3603(5) 0.6342(3) 0.0196(19) Uani 1 1 d .
H16 H -0.0694 0.4145 0.6503 0.006(18) Uiso 1 1 calc R
C21 C -0.1321(7) 0.1851(4) 0.4815(3) 0.0207(17) Uani 1 1 d .
B22 B -0.0254(8) 0.2307(5) 0.4844(3) 0.020(2) Uani 1 1 d .
H22 H -0.0158 0.2851 0.4693 0.03(2) Uiso 1 1 calc R
C23 C 0.0684(7) 0.1799(4) 0.5062(3) 0.0194(17) Uani 1 1 d .
B24 B 0.0191(8) 0.1049(5) 0.5183(4) 0.022(2) Uani 1 1 d .
H24 H 0.0626 0.0683 0.5457 0.16(8) Uiso 1 1 calc R
B25 B -0.1125(9) 0.1087(5) 0.5027(4) 0.023(2) Uani 1 1 d .
H25 H -0.1911 0.0801 0.4915 0.07(4) Uiso 1 1 calc R
B26 B -0.0166(8) 0.1445(5) 0.4600(3) 0.020(2) Uani 1 1 d .
H26 H 0.0034 0.1267 0.4208 0.02(2) Uiso 1 1 calc R
C31 C -0.2526(7) 0.0672(4) 0.6759(3) 0.0243(19) Uani 1 1 d .
B32 B -0.1717(9) 0.0328(5) 0.7153(4) 0.028(2) Uani 1 1 d .
H32 H -0.1937 -0.0040 0.7465 0.03(2) Uiso 1 1 calc R
C33 C -0.0516(7) 0.0497(4) 0.6980(3) 0.0232(18) Uani 1 1 d .
B34 B -0.0551(8) 0.1001(5) 0.6507(4) 0.022(2) Uani 1 1 d .
H34 H 0.0333 0.1033 0.6384 0.15(8) Uiso 1 1 calc R
B35 B -0.1893(8) 0.1113(5) 0.6361(4) 0.021(2) Uani 1 1 d .
H35 H -0.2544 0.1275 0.6069 0.07(4) Uiso 1 1 calc R
B36 B -0.1435(8) 0.0246(5) 0.6506(3) 0.020(2) Uani 1 1 d .
H36 H -0.1425 -0.0228 0.6256 0.05(3) Uiso 1 1 calc R
C41 C -0.0608(14) 0.1744(9) 0.8399(5) 0.075(4) Uani 1 1 d .
H41 H 0.0172 0.1664 0.8443 0.07(5) Uiso 1 1 calc R
C42 C -0.0996(17) 0.2406(8) 0.8374(5) 0.073(5) Uani 1 1 d .
H42 H -0.0481 0.2784 0.8389 0.10(6) Uiso 1 1 calc R
C43 C -0.2090(16) 0.2540(8) 0.8330(5) 0.073(4) Uani 1 1 d .
H43 H -0.2350 0.3009 0.8326 0.08(5) Uiso 1 1 calc R
C44 C -0.2847(15) 0.1990(9) 0.8289(5) 0.075(4) Uani 1 1 d .
H44 H -0.3624 0.2083 0.8250 0.06(4) Uiso 1 1 calc R
C45 C -0.2469(16) 0.1312(8) 0.8304(5) 0.071(4) Uani 1 1 d .
H45 H -0.2985 0.0936 0.8277 0.15(8) Uiso 1 1 calc R
C46 C -0.1331(15) 0.1177(8) 0.8361(5) 0.067(4) Uani 1 1 d .
H46 H -0.1056 0.0711 0.8373 0.28(17) Uiso 1 1 calc R
C51 C 0.4952(11) 0.5154(8) 0.5508(6) 0.066(4) Uani 1 1 d .
H51 H 0.4911 0.5254 0.5860 0.07(5) Uiso 1 1 calc R
C52 C 0.4830(11) 0.4472(7) 0.5338(6) 0.064(4) Uani 1 1 d .
H52 H 0.4718 0.4106 0.5574 0.12(7) Uiso 1 1 calc R
C53 C 0.4870(10) 0.4321(7) 0.4826(7) 0.065(4) Uani 1 1 d .
H53 H 0.4773 0.3854 0.4709 0.16(9) Uiso 1 1 calc R
C61 C 0.1803(10) 0.4749(6) 0.4519(5) 0.048(3) Uani 1 1 d .
H61A H 0.1232 0.4705 0.4245 0.03(3) Uiso 1 1 calc R
H61B H 0.2242 0.4317 0.4542 0.10(6) Uiso 1 1 calc R
H61C H 0.2296 0.5143 0.4448 0.04(3) Uiso 1 1 calc R
C62 C 0.1276(5) 0.4867(4) 0.4987(3) 0.0084(14) Uani 1 1 d .
H62A H 0.0823 0.5299 0.4961 0.15(8) Uiso 1 1 calc R
H62B H 0.0766 0.4473 0.5055 0.16(8) Uiso 1 1 calc R
C63 C 0.2060(9) 0.4932(6) 0.5396(5) 0.045(3) Uani 1 1 d .
H63A H 0.2599 0.5307 0.5320 0.06(4) Uiso 1 1 calc R
H63B H 0.2481 0.4488 0.5438 0.04(3) Uiso 1 1 calc R
C64 C 0.1492(9) 0.5101(6) 0.5880(4) 0.045(3) Uani 1 1 d .
H64A H 0.0970 0.4719 0.5962 0.06(4) Uiso 1 1 calc R
H64B H 0.2056 0.5141 0.6162 0.04(3) Uiso 1 1 calc R
C65 C 0.0900(6) 0.5738(4) 0.5824(3) 0.0128(15) Uani 1 1 d .
H65A H 0.1365 0.6078 0.5643 0.24(13) Uiso 1 1 calc R
H65B H 0.0211 0.5656 0.5613 0.15(7) Uiso 1 1 calc R
C66 C 0.0613(14) 0.6023(8) 0.6288(5) 0.070(4) Uani 1 1 d .
H66A H 0.0208 0.6462 0.6229 0.12(7) Uiso 1 1 calc R
H66B H 0.1292 0.6113 0.6495 0.07(4) Uiso 1 1 calc R
H66C H 0.0136 0.5693 0.6465 0.11(6) Uiso 1 1 calc R
C101 C -0.3583(9) 0.2658(6) 0.6999(4) 0.044(3) Uani 1 1 d .
H10A H -0.4370 0.2735 0.7073 0.06(4) Uiso 1 1 calc R
H10B H -0.3109 0.2832 0.7283 0.02(2) Uiso 1 1 calc R
H10C H -0.3450 0.2157 0.6952 0.08(5) Uiso 1 1 calc R
C102 C -0.3551(9) 0.4088(5) 0.6496(4) 0.037(2) Uani 1 1 d .
H10D H -0.4337 0.4145 0.6580 0.05(3) Uiso 1 1 calc R
H10E H -0.3407 0.4343 0.6182 0.06(4) Uiso 1 1 calc R
H10F H -0.3072 0.4274 0.6774 0.05(3) Uiso 1 1 calc R
C103 C -0.4157(8) 0.2769(6) 0.5879(4) 0.040(2) Uani 1 1 d .
H10G H -0.4943 0.2834 0.5960 0.06(4) Uiso 1 1 calc R
H10H H -0.4000 0.2269 0.5842 0.07(4) Uiso 1 1 calc R
H10I H -0.4006 0.3012 0.5561 0.07(4) Uiso 1 1 calc R
C104 C 0.1280(9) 0.3675(7) 0.7353(4) 0.047(3) Uani 1 1 d .
H10J H 0.1948 0.3728 0.7576 0.06(3) Uiso 1 1 calc R
H10K H 0.0665 0.3492 0.7550 0.03(3) Uiso 1 1 calc R
H10L H 0.1069 0.4130 0.7209 0.07(4) Uiso 1 1 calc R
C105 C 0.2798(8) 0.3399(6) 0.6483(4) 0.038(2) Uani 1 1 d .
H10M H 0.3445 0.3441 0.6719 0.04(3) Uiso 1 1 calc R
H10N H 0.2610 0.3860 0.6342 0.07(4) Uiso 1 1 calc R
H10O H 0.2977 0.3079 0.6206 0.10(5) Uiso 1 1 calc R
C106 C 0.1967(11) 0.2186(6) 0.7118(5) 0.056(3) Uani 1 1 d .
H10P H 0.2638 0.2241 0.7338 0.11(6) Uiso 1 1 calc R
H10Q H 0.2116 0.1849 0.6848 0.08(5) Uiso 1 1 calc R
H10R H 0.1349 0.2016 0.7318 0.09(5) Uiso 1 1 calc R
C201 C -0.2991(10) 0.3006(6) 0.4460(4) 0.046(3) Uani 1 1 d .
H20A H -0.3655 0.3097 0.4242 0.10(5) Uiso 1 1 calc R
H20B H -0.2374 0.3302 0.4353 0.08(5) Uiso 1 1 calc R
H20C H -0.3157 0.3112 0.4813 0.11(6) Uiso 1 1 calc R
C202 C -0.2298(13) 0.1914(8) 0.3727(4) 0.070(5) Uani 1 1 d .
H20D H -0.2963 0.2030 0.3516 0.07(4) Uiso 1 1 calc R
H20E H -0.2104 0.1421 0.3678 0.13(7) Uiso 1 1 calc R
H20F H -0.1673 0.2210 0.3629 0.07(5) Uiso 1 1 calc R
C203 C -0.3812(10) 0.1529(8) 0.4585(7) 0.072(5) Uani 1 1 d .
H20G H -0.4462 0.1652 0.4367 0.06(4) Uiso 1 1 calc R
H20H H -0.3979 0.1618 0.4941 0.17(10) Uiso 1 1 calc R
H20I H -0.3637 0.1032 0.4542 0.14(8) Uiso 1 1 calc R
C204 C 0.2811(10) 0.1710(6) 0.5698(5) 0.051(3) Uani 1 1 d .
H20J H 0.3626 0.1757 0.5699 0.11(6) Uiso 1 1 calc R
H20K H 0.2615 0.1234 0.5798 0.08(5) Uiso 1 1 calc R
H20L H 0.2506 0.2045 0.5938 0.09(5) Uiso 1 1 calc R
C205 C 0.2662(10) 0.2786(6) 0.4841(5) 0.052(3) Uani 1 1 d .
H20M H 0.3480 0.2807 0.4839 0.10(6) Uiso 1 1 calc R
H20N H 0.2388 0.3137 0.5077 0.02(2) Uiso 1 1 calc R
H20O H 0.2352 0.2881 0.4499 0.10(6) Uiso 1 1 calc R
C206 C 0.2811(9) 0.1236(6) 0.4603(5) 0.055(3) Uani 1 1 d .
H20P H 0.3624 0.1293 0.4598 0.05(3) Uiso 1 1 calc R
H20Q H 0.2488 0.1310 0.4260 0.06(4) Uiso 1 1 calc R
H20R H 0.2633 0.0763 0.4717 0.03(3) Uiso 1 1 calc R
C301 C -0.4831(15) 0.0745(12) 0.7209(12) 0.138(12) Uani 1 1 d .
H30A H -0.5607 0.0584 0.7171 0.15(8) Uiso 1 1 calc R
H30B H -0.4811 0.1257 0.7190 0.22(13) Uiso 1 1 calc R
H30C H -0.4513 0.0592 0.7538 0.11(8) Uiso 1 1 calc R
C302 C -0.4106(11) -0.0597(6) 0.6739(5) 0.055(3) Uani 1 1 d .
H30D H -0.4891 -0.0738 0.6702 0.03(3) Uiso 1 1 calc R
H30E H -0.3801 -0.0750 0.7071 0.10(6) Uiso 1 1 calc R
H30F H -0.3680 -0.0815 0.6470 0.07(4) Uiso 1 1 calc R
C303 C -0.4639(15) 0.0598(11) 0.6057(9) 0.114(9) Uani 1 1 d .
H30G H -0.5413 0.0432 0.6035 0.13(7) Uiso 1 1 calc R
H30H H -0.4212 0.0376 0.5790 0.14(10) Uiso 1 1 calc R
H30I H -0.4626 0.1107 0.6013 0.20(11) Uiso 1 1 calc R
C304 C 0.0335(9) -0.0983(5) 0.7221(4) 0.041(3) Uani 1 1 d .
H30J H 0.0999 -0.1257 0.7320 0.05(3) Uiso 1 1 calc R
H30K H 0.0036 -0.1149 0.6891 0.05(3) Uiso 1 1 calc R
H30L H -0.0232 -0.1040 0.7477 0.06(4) Uiso 1 1 calc R
C305 C 0.1327(11) 0.0265(6) 0.7807(4) 0.052(3) Uani 1 1 d .
H30M H 0.1983 -0.0020 0.7900 0.10(5) Uiso 1 1 calc R
H30N H 0.0764 0.0211 0.8065 0.09(6) Uiso 1 1 calc R
H30O H 0.1548 0.0757 0.7786 0.07(4) Uiso 1 1 calc R
C306 C 0.1860(9) 0.0061(6) 0.6705(4) 0.044(3) Uani 1 1 d .
H30P H 0.2502 -0.0225 0.6816 0.04(3) Uiso 1 1 calc R
H30Q H 0.2087 0.0552 0.6686 0.06(4) Uiso 1 1 calc R
H30R H 0.1583 -0.0097 0.6369 0.03(2) Uiso 1 1 calc R

loop_
_atom_site_aniso_label
_atom_site_aniso_U_11
_atom_site_aniso_U_22
_atom_site_aniso_U_33
_atom_site_aniso_U_23
_atom_site_aniso_U_13
_atom_site_aniso_U_12
Er 0.01952(19) 0.01424(18) 0.01657(18) -0.00058(15) 0.00076(12) 0.00019(15)
Si11 0.0266(12) 0.0214(12) 0.0291(13) -0.0006(10) 0.0079(10) 0.0034(10)
Si12 0.0306(13) 0.0296(13) 0.0265(13) -0.0016(11) -0.0055(10) -0.0024(11)
Si21 0.0331(14) 0.0289(14) 0.0294(13) -0.0038(11) -0.0084(11) 0.0047(11)
Si22 0.0252(13) 0.0250(13) 0.0437(15) -0.0098(12) 0.0072(11) -0.0028(11)
Si31 0.0281(14) 0.0295(14) 0.062(2) -0.0012(13) 0.0147(13) -0.0051(11)
Si32 0.0357(14) 0.0275(13) 0.0256(13) 0.0082(11) -0.0022(11) 0.0041(11)
Na1 0.036(2) 0.0270(19) 0.0241(18) 0.0051(15) 0.0034(15) -0.0005(15)
Na2 0.057(3) 0.0271(19) 0.0236(19) -0.0011(15) 0.0084(17) -0.0038(18)
Na3 0.063(3) 0.0160(17) 0.041(2) -0.0044(16) 0.021(2) 0.0015(17)
C11 0.029(4) 0.013(4) 0.025(4) -0.003(4) 0.005(3) 0.000(4)
B12 0.031(5) 0.019(5) 0.016(5) -0.002(4) 0.003(4) -0.005(4)
C13 0.030(5) 0.015(4) 0.020(4) -0.001(3) -0.003(3) -0.001(3)
B14 0.018(5) 0.019(5) 0.023(5) 0.001(4) 0.004(4) 0.000(4)
B15 0.024(5) 0.010(4) 0.019(5) -0.003(3) -0.001(4) -0.001(3)
B16 0.030(5) 0.017(4) 0.011(4) 0.001(4) 0.002(4) -0.004(4)
C21 0.026(4) 0.018(4) 0.018(4) -0.002(3) -0.002(3) 0.005(3)
B22 0.037(6) 0.022(5) 0.002(4) 0.005(3) 0.000(4) 0.001(4)
C23 0.026(4) 0.016(4) 0.017(4) -0.005(3) 0.006(3) 0.000(3)
B24 0.024(5) 0.017(5) 0.025(5) -0.003(4) 0.000(4) 0.003(4)
B25 0.034(6) 0.016(5) 0.019(5) -0.006(4) -0.007(4) -0.005(4)
B26 0.030(5) 0.021(5) 0.011(4) -0.003(4) 0.001(4) 0.005(4)
C31 0.027(5) 0.023(4) 0.024(5) 0.000(4) 0.010(4) 0.000(4)
B32 0.042(6) 0.021(5) 0.021(5) 0.004(4) 0.013(4) -0.010(4)
C33 0.033(5) 0.022(4) 0.015(4) 0.004(3) 0.004(4) -0.001(4)
B34 0.026(5) 0.022(5) 0.020(5) -0.005(4) 0.010(4) -0.002(4)
B35 0.015(5) 0.027(5) 0.020(5) 0.000(4) -0.001(4) 0.002(4)
B36 0.027(5) 0.020(5) 0.015(4) 0.003(4) 0.004(4) -0.003(4)
C41 0.073(11) 0.093(12) 0.057(9) -0.014(8) -0.019(7) -0.005(9)
C42 0.122(15) 0.048(8) 0.047(8) -0.005(6) -0.019(9) -0.015(9)
C43 0.116(14) 0.063(10) 0.041(8) 0.004(7) 0.005(8) 0.011(10)
C44 0.084(11) 0.092(12) 0.050(8) 0.011(8) 0.019(7) -0.014(10)
C45 0.110(13) 0.062(9) 0.041(8) 0.005(6) 0.014(8) -0.019(9)
C46 0.109(13) 0.054(8) 0.036(7) 0.001(6) -0.004(7) 0.001(8)
C51 0.049(8) 0.071(10) 0.078(11) -0.002(8) -0.012(7) 0.009(7)
C52 0.045(7) 0.054(8) 0.091(11) 0.021(8) -0.011(7) 0.006(6)
C53 0.030(6) 0.039(7) 0.123(14) -0.007(8) -0.024(7) 0.010(5)
C61 0.048(7) 0.039(6) 0.058(8) 0.009(5) 0.014(6) 0.002(5)
C62 0.001(3) 0.006(3) 0.018(4) 0.004(3) 0.005(3) 0.002(3)
C63 0.037(6) 0.028(5) 0.070(8) 0.001(5) -0.001(5) 0.003(5)
C64 0.047(7) 0.039(6) 0.050(7) 0.009(5) -0.012(5) -0.010(5)
C65 0.021(4) 0.009(3) 0.008(3) 0.003(3) -0.003(3) 0.002(3)
C66 0.081(10) 0.075(10) 0.055(8) 0.008(8) 0.005(8) 0.014(9)
C101 0.041(6) 0.052(7) 0.042(6) 0.011(5) 0.017(5) 0.010(5)
C102 0.044(6) 0.030(5) 0.037(6) -0.007(4) 0.012(5) 0.008(5)
C103 0.030(5) 0.037(6) 0.052(7) -0.006(5) 0.002(5) -0.003(4)
C104 0.038(6) 0.063(8) 0.041(6) -0.024(6) -0.003(5) -0.002(5)
C105 0.031(5) 0.046(6) 0.038(6) -0.004(5) -0.007(4) -0.001(5)
C106 0.063(8) 0.046(7) 0.056(8) 0.019(6) -0.026(7) -0.006(6)
C201 0.051(7) 0.046(6) 0.039(6) -0.007(5) -0.013(5) 0.030(6)
C202 0.082(10) 0.085(10) 0.040(7) -0.032(7) -0.025(7) 0.047(10)
C203 0.032(7) 0.078(11) 0.102(13) 0.024(9) -0.034(7) -0.022(6)
C204 0.039(7) 0.050(7) 0.063(8) -0.014(6) -0.022(6) 0.002(5)
C205 0.048(7) 0.042(6) 0.068(9) -0.008(6) 0.032(6) -0.016(5)
C206 0.032(6) 0.055(8) 0.079(10) -0.028(7) 0.027(6) -0.009(5)
C301 0.065(11) 0.124(17) 0.23(3) -0.110(18) 0.095(16) -0.052(11)
C302 0.060(8) 0.039(7) 0.067(9) -0.003(6) 0.011(7) -0.023(6)
C303 0.056(10) 0.111(15) 0.17(2) 0.080(15) -0.062(13) -0.041(10)
C304 0.043(6) 0.032(6) 0.048(7) 0.010(5) 0.006(5) 0.007(5)
C305 0.062(8) 0.048(7) 0.044(7) 0.000(5) -0.023(6) 0.006(6)
C306 0.039(6) 0.044(6) 0.049(7) 0.018(5) 0.003(5) 0.008(5)

loop_
_atom_type_symbol
_atom_type_description
_atom_type_scat_dispersion_real
_atom_type_scat_dispersion_imag
_atom_type_scat_source
C C 0.0033 0.0016 'International Tables Vol C Tables 4.2.6.8 and 6.1.1.4'
B B 0.0013 0.0007 'International Tables Vol C Tables 4.2.6.8 and 6.1.1.4'
Na Na 0.0362 0.0249 'International Tables Vol C Tables 4.2.6.8 and 6.1.1.4'
Si Si 0.0817 0.0704 'International Tables Vol C Tables 4.2.6.8 and 6.1.1.4'
Er Er -0.2586 4.9576 'International Tables Vol C Tables 4.2.6.8 and 6.1.1.4'
H H 0.0000 0.0000 'International Tables Vol C Tables 4.2.6.8 and 6.1.1.4'

loop_
_geom_angle_atom_site_label_1
_geom_angle_atom_site_label_2
_geom_angle_atom_site_label_3
_geom_angle
_geom_angle_site_symmetry_1
_geom_angle_site_symmetry_3
B34 Er B15 137.9(3) . .
B34 Er B35 36.8(3) . .
B15 Er B35 120.4(3) . .
B34 Er C11 104.6(3) . .
B15 Er C11 34.9(3) . .
B35 Er C11 87.4(3) . .
B34 Er C23 113.8(3) . .
B15 Er C23 103.2(3) . .
B35 Er C23 134.4(3) . .
C11 Er C23 137.6(2) . .
B34 Er B24 87.0(3) . .
B15 Er B24 134.6(3) . .
B35 Er B24 99.8(3) . .
C11 Er B24 167.8(3) . .
C23 Er B24 34.7(3) . .
B34 Er B14 127.6(3) . .
B15 Er B14 36.3(3) . .
B35 Er B14 139.8(3) . .
C11 Er B14 58.0(3) . .
C23 Er B14 83.8(3) . .
B24 Er B14 118.1(3) . .
B34 Er B25 95.9(3) . .
B15 Er B25 121.6(3) . .
B35 Er B25 87.0(3) . .
C11 Er B25 137.0(3) . .
C23 Er B25 57.1(3) . .
B24 Er B25 35.1(3) . .
B14 Er B25 131.8(3) . .
B34 Er B22 145.1(3) . .
B15 Er B22 76.5(3) . .
B35 Er B22 143.1(3) . .
C11 Er B22 110.3(3) . .
C23 Er B22 34.3(3) . .
B24 Er B22 58.2(3) . .
B14 Er B22 74.1(3) . .
B25 Er B22 57.7(3) . .
B34 Er B12 80.7(3) . .
B15 Er B12 58.2(3) . .
B35 Er B12 82.2(3) . .
C11 Er B12 34.1(3) . .
C23 Er B12 136.6(3) . .
B24 Er B12 156.3(3) . .
B14 Er B12 57.7(3) . .
B25 Er B12 166.1(3) . .
B22 Er B12 130.4(3) . .
B34 Er C21 129.3(3) . .
B15 Er C21 88.2(3) . .
B35 Er C21 110.6(3) . .
C11 Er C21 111.9(2) . .
C23 Er C21 54.9(3) . .
B24 Er C21 56.4(3) . .
B14 Er C21 101.8(3) . .
B25 Er C21 33.9(3) . .
B22 Er C21 33.2(3) . .
B12 Er C21 145.0(3) . .
B34 Er C13 93.8(3) . .
B15 Er C13 57.2(3) . .
B35 Er C13 110.6(3) . .
C11 Er C13 55.3(3) . .
C23 Er C13 103.5(3) . .
B24 Er C13 129.3(3) . .
B14 Er C13 34.1(3) . .
B25 Er C13 160.6(3) . .
B22 Er C13 106.0(3) . .
B12 Er C13 33.1(3) . .
C21 Er C13 135.9(2) . .
C11 Si11 C102 110.6(4) . .
C11 Si11 C101 111.1(4) . .
C102 Si11 C101 108.7(5) . .
C11 Si11 C103 109.1(4) . .
C102 Si11 C103 110.3(5) . .
C101 Si11 C103 107.1(5) . .
C105 Si12 C106 109.3(6) . .
C105 Si12 C13 112.5(4) . .
C106 Si12 C13 109.9(5) . .
C105 Si12 C104 107.9(5) . .
C106 Si12 C104 108.1(6) . .
C13 Si12 C104 109.1(4) . .
C201 Si21 C202 106.5(6) . .
C201 Si21 C203 107.8(7) . .
C202 Si21 C203 109.2(8) . .
C201 Si21 C21 112.2(4) . .
C202 Si21 C21 110.0(5) . .
C203 Si21 C21 111.0(5) . .
C23 Si22 C204 108.1(5) . .
C23 Si22 C206 110.4(4) . .
C204 Si22 C206 108.0(6) . .
C23 Si22 C205 112.7(5) . .
C204 Si22 C205 109.5(6) . .
C206 Si22 C205 108.0(6) . .
C302 Si31 C31 111.7(5) . .
C302 Si31 C303 105.6(8) . .
C31 Si31 C303 111.8(6) . .
C302 Si31 C301 107.1(9) . .
C31 Si31 C301 109.8(7) . .
C303 Si31 C301 110.7(14) . .
C33 Si32 C306 111.4(4) . .
C33 Si32 C304 110.3(5) . .
C306 Si32 C304 108.9(5) . .
C33 Si32 C305 110.9(5) . .
C306 Si32 C305 106.9(6) . .
C304 Si32 C305 108.4(5) . .
C65 Na1 C62 93.7(3) 3_566 .
C65 Na1 C62 71.2(3) 3_566 3_566
C62 Na1 C62 77.1(3) . 3_566
C65 Na1 B14 159.7(3) 3_566 .
C62 Na1 B14 104.7(3) . .
C62 Na1 B14 120.9(3) 3_566 .
C65 Na1 B15 131.0(3) 3_566 .
C62 Na1 B15 132.8(3) . .
C62 Na1 B15 101.1(3) 3_566 .
B14 Na1 B15 35.7(3) . .
C65 Na1 Na1 80.4(2) 3_566 3_566
C62 Na1 Na1 38.74(17) . 3_566
C62 Na1 Na1 38.37(17) 3_566 3_566
B14 Na1 Na1 119.4(3) . 3_566
B15 Na1 Na1 123.8(2) . 3_566
B32 Na2 C31 34.2(3) . .
B32 Na2 C33 34.2(3) . .
C31 Na2 C33 55.4(3) . .
B32 Na2 B35 57.8(3) . .
C31 Na2 B35 33.8(3) . .
C33 Na2 B35 56.5(3) . .
B32 Na2 B34 57.7(3) . .
C31 Na2 B34 56.5(3) . .
C33 Na2 B34 33.6(3) . .
B35 Na2 B34 35.1(3) . .
B32 Na2 B12 131.2(3) . .
C31 Na2 B12 109.8(3) . .
C33 Na2 B12 106.0(3) . .
B35 Na2 B12 77.2(3) . .
B34 Na2 B12 74.9(3) . .
B32 Na2 C46 80.7(4) . .
C31 Na2 C46 108.0(4) . .
C33 Na2 C46 91.1(4) . .
B35 Na2 C46 138.5(4) . .
B34 Na2 C46 123.9(4) . .
B12 Na2 C46 141.9(4) . .
B32 Na2 C45 83.2(4) . .
C31 Na2 C45 98.1(4) . .
C33 Na2 C45 106.5(4) . .
B35 Na2 C45 131.8(4) . .
B34 Na2 C45 139.2(4) . .
B12 Na2 C45 145.5(4) . .
C46 Na2 C45 27.2(4) . .
B32 Na2 C41 102.9(4) . .
C31 Na2 C41 133.8(4) . .
C33 Na2 C41 101.1(4) . .
B35 Na2 C41 157.5(4) . .
B34 Na2 C41 126.7(4) . .
B12 Na2 C41 115.2(4) . .
C46 Na2 C41 26.7(4) . .
C45 Na2 C41 46.5(5) . .
B36 Na3 B25 104.0(3) . .
B36 Na3 B24 152.6(3) . 3_556
B25 Na3 B24 100.8(3) . 3_556
B36 Na3 B26 120.1(3) . 3_556
B25 Na3 B26 135.9(3) . 3_556
B24 Na3 B26 35.9(3) 3_556 3_556
B36 Na3 Na3 159.6(3) . 3_556
B25 Na3 Na3 62.9(2) . 3_556
B24 Na3 Na3 46.9(2) 3_556 3_556
B26 Na3 Na3 75.1(2) 3_556 3_556
B36 Na3 Er 68.5(2) . .
B25 Na3 Er 42.8(2) . .
B24 Na3 Er 138.9(2) 3_556 .
B26 Na3 Er 158.4(2) 3_556 .
Na3 Na3 Er 92.61(13) 3_556 .
B12 C11 B15 110.9(7) . .
B12 C11 B16 65.1(6) . .
B15 C11 B16 64.6(5) . .
B12 C11 Si11 123.9(6) . .
B15 C11 Si11 123.6(6) . .
B16 C11 Si11 126.8(6) . .
B12 C11 Er 75.1(5) . .
B15 C11 Er 71.8(4) . .
B16 C11 Er 101.3(5) . .
Si11 C11 Er 131.8(4) . .
C13 B12 C11 105.8(7) . .
C13 B12 B16 61.8(5) . .
C11 B12 B16 61.5(5) . .
C13 B12 Er 73.6(5) . .
C11 B12 Er 70.8(4) . .
B16 B12 Er 97.5(5) . .
C13 B12 Na2 133.1(6) . .
C11 B12 Na2 113.0(6) . .
B16 B12 Na2 163.1(6) . .
Er B12 Na2 95.1(3) . .
B12 C13 B14 112.5(7) . .
B12 C13 B16 65.8(6) . .
B14 C13 B16 65.3(5) . .
B12 C13 Si12 118.7(6) . .
B14 C13 Si12 125.8(6) . .
B16 C13 Si12 122.1(5) . .
B12 C13 Er 73.3(5) . .
B14 C13 Er 71.7(4) . .
B16 C13 Er 99.0(5) . .
Si12 C13 Er 138.8(4) . .
C13 B14 B15 104.6(7) . .
C13 B14 B16 61.0(5) . .
B15 B14 B16 61.8(5) . .
C13 B14 Er 74.2(4) . .
B15 B14 Er 70.1(4) . .
B16 B14 Er 98.5(5) . .
C13 B14 Na1 169.5(6) . .
B15 B14 Na1 72.6(5) . .
B16 B14 Na1 109.6(5) . .
Er B14 Na1 113.3(4) . .
C11 B15 B14 106.1(7) . .
C11 B15 B16 61.6(5) . .
B14 B15 B16 62.8(6) . .
C11 B15 Er 73.3(4) . .
B14 B15 Er 73.6(5) . .
B16 B15 Er 100.9(5) . .
C11 B15 Na1 169.9(6) . .
B14 B15 Na1 71.7(5) . .
B16 B15 Na1 109.5(5) . .
Er B15 Na1 114.6(3) . .
C13 B16 C11 92.6(6) . .
C13 B16 B15 94.4(6) . .
C11 B16 B15 53.8(5) . .
C13 B16 B12 52.4(5) . .
C11 B16 B12 53.4(5) . .
B15 B16 B12 94.1(6) . .
C13 B16 B14 53.7(5) . .
C11 B16 B14 94.8(6) . .
B15 B16 B14 55.4(5) . .
B12 B16 B14 93.8(6) . .
B22 C21 B25 113.1(7) . .
B22 C21 B26 65.9(6) . .
B25 C21 B26 65.4(6) . .
B22 C21 Si21 123.5(6) . .
B25 C21 Si21 121.1(6) . .
B26 C21 Si21 124.1(6) . .
B22 C21 Er 73.3(4) . .
B25 C21 Er 72.7(4) . .
B26 C21 Er 99.6(5) . .
Si21 C21 Er 136.2(4) . .
C21 B22 C23 104.3(7) . .
C21 B22 B26 61.2(6) . .
C23 B22 B26 60.7(5) . .
C21 B22 Er 73.5(4) . .
C23 B22 Er 71.0(4) . .
B26 B22 Er 97.8(5) . .
B22 C23 B24 111.4(7) . .
B22 C23 B26 65.3(6) . .
B24 C23 B26 64.4(6) . .
B22 C23 Si22 129.0(6) . .
B24 C23 Si22 117.9(6) . .
B26 C23 Si22 126.4(6) . .
B22 C23 Er 74.7(4) . .
B24 C23 Er 73.3(4) . .
B26 C23 Er 101.8(5) . .
Si22 C23 Er 131.2(4) . .
C23 B24 B25 105.9(7) . .
C23 B24 B26 60.9(5) . .
B25 B24 B26 63.4(6) . .
C23 B24 Er 72.0(4) . .
B25 B24 Er 73.4(5) . .
B26 B24 Er 99.6(5) . .
C23 B24 Na3 110.7(5) . 3_556
B25 B24 Na3 94.8(5) . 3_556
B26 B24 Na3 72.9(4) . 3_556
Er B24 Na3 168.1(4) . 3_556
C21 B25 B24 105.3(7) . .
C21 B25 B26 60.7(5) . .
B24 B25 B26 62.1(6) . .
C21 B25 Er 73.4(4) . .
B24 B25 Er 71.5(5) . .
B26 B25 Er 98.0(5) . .
C21 B25 Na3 167.5(6) . .
B24 B25 Na3 70.5(5) . .
B26 B25 Na3 123.6(6) . .
Er B25 Na3 94.2(3) . .
C23 B26 C21 93.0(6) . .
C23 B26 B24 54.7(5) . .
C21 B26 B24 94.6(6) . .
C23 B26 B22 54.0(5) . .
C21 B26 B22 52.9(5) . .
B24 B26 B22 95.7(6) . .
C23 B26 B25 94.8(6) . .
C21 B26 B25 53.9(5) . .
B24 B26 B25 54.5(5) . .
B22 B26 B25 94.6(6) . .
C23 B26 Na3 105.8(5) . 3_556
C21 B26 Na3 141.3(6) . 3_556
B24 B26 Na3 71.2(4) . 3_556
B22 B26 Na3 159.5(6) . 3_556
B25 B26 Na3 90.4(5) . 3_556
B32 C31 B35 111.9(7) . .
B32 C31 B36 65.5(6) . .
B35 C31 B36 66.2(6) . .
B32 C31 Si31 120.3(6) . .
B35 C31 Si31 125.8(7) . .
B36 C31 Si31 123.7(6) . .
B32 C31 Na2 71.1(5) . .
B35 C31 Na2 75.9(5) . .
B36 C31 Na2 102.6(5) . .
Si31 C31 Na2 133.4(4) . .
C31 B32 C33 106.2(7) . .
C31 B32 B36 61.5(6) . .
C33 B32 B36 61.5(6) . .
C31 B32 Na2 74.6(5) . .
C33 B32 Na2 76.4(5) . .
B36 B32 Na2 102.7(5) . .
B32 C33 B34 111.1(8) . .
B32 C33 B36 65.0(6) . .
B34 C33 B36 66.0(6) . .
B32 C33 Si32 123.2(6) . .
B34 C33 Si32 123.2(6) . .
B36 C33 Si32 122.5(6) . .
B32 C33 Na2 69.4(5) . .
B34 C33 Na2 75.3(5) . .
B36 C33 Na2 100.5(5) . .
Si32 C33 Na2 136.8(4) . .
C33 B34 B35 105.1(7) . .
C33 B34 B36 60.4(5) . .
B35 B34 B36 62.3(6) . .
C33 B34 Er 171.9(6) . .
B35 B34 Er 72.4(5) . .
B36 B34 Er 122.8(6) . .
C33 B34 Na2 71.1(5) . .
B35 B34 Na2 71.5(5) . .
B36 B34 Na2 96.0(5) . .
Er B34 Na2 100.9(3) . .
C31 B35 B34 105.4(7) . .
C31 B35 B36 60.5(5) . .
B34 B35 B36 62.6(6) . .
C31 B35 Er 171.3(6) . .
B34 B35 Er 70.8(5) . .
B36 B35 Er 121.8(5) . .
C31 B35 Na2 70.3(5) . .
B34 B35 Na2 73.4(5) . .
B36 B35 Na2 97.2(5) . .
Er B35 Na2 101.0(3) . .
C31 B36 C33 93.7(6) . .
C31 B36 B32 53.0(5) . .
C33 B36 B32 53.5(5) . .
C31 B36 B35 53.3(5) . .
C33 B36 B35 94.6(6) . .
B32 B36 B35 93.2(6) . .
C31 B36 B34 94.4(6) . .
C33 B36 B34 53.5(5) . .
B32 B36 B34 93.5(6) . .
B35 B36 B34 55.1(5) . .
C31 B36 Na3 138.3(6) . .
C33 B36 Na3 120.5(6) . .
B32 B36 Na3 168.2(6) . .
B35 B36 Na3 97.5(5) . .
B34 B36 Na3 88.8(5) . .
C42 C41 C46 121.0(16) . .
C42 C41 Na2 83.7(9) . .
C46 C41 Na2 71.9(8) . .
C43 C42 C41 121.2(16) . .
C42 C43 C44 119.8(16) . .
C45 C44 C43 119.8(17) . .
C44 C45 C46 120.0(15) . .
C44 C45 Na2 84.0(8) . .
C46 C45 Na2 74.6(8) . .
C41 C46 C45 118.0(15) . .
C41 C46 Na2 81.4(8) . .
C45 C46 Na2 78.2(8) . .
C53 C51 C52 120.2(15) 3_666 .
C53 C52 C51 120.4(14) . .
C51 C53 C52 119.4(13) 3_666 .
C63 C62 C61 111.8(8) . .
C63 C62 Na1 121.7(6) . .
C61 C62 Na1 104.6(6) . .
C63 C62 Na1 103.0(6) . 3_566
C61 C62 Na1 112.7(6) . 3_566
Na1 C62 Na1 102.9(3) . 3_566
C62 C63 C64 111.0(9) . .
C65 C64 C63 109.7(9) . .
C66 C65 C64 112.5(9) . .
C66 C65 Na1 130.2(8) . 3_566
C64 C65 Na1 115.8(6) . 3_566

loop_
_geom_bond_atom_site_label_1
_geom_bond_atom_site_label_2
_geom_bond_distance
_geom_bond_site_symmetry_2
Er B34 2.608(10) .
Er B15 2.620(9) .
Er B35 2.632(10) .
Er C11 2.642(8) .
Er C23 2.650(8) .
Er B24 2.668(9) .
Er B14 2.673(9) .
Er B25 2.696(9) .
Er B22 2.703(8) .
Er B12 2.704(9) .
Er C21 2.706(8) .
Er C13 2.708(8) .
Si11 C11 1.859(9) .
Si11 C102 1.867(10) .
Si11 C101 1.872(10) .
Si11 C103 1.875(10) .
Si12 C105 1.866(11) .
Si12 C106 1.871(11) .
Si12 C13 1.874(8) .
Si12 C104 1.875(10) .
Si21 C201 1.860(11) .
Si21 C202 1.861(12) .
Si21 C203 1.867(13) .
Si21 C21 1.876(8) .
Si22 C23 1.847(9) .
Si22 C204 1.863(12) .
Si22 C206 1.874(11) .
Si22 C205 1.878(11) .
Si31 C302 1.856(11) .
Si31 C31 1.862(9) .
Si31 C303 1.863(17) .
Si31 C301 1.863(16) .
Si32 C33 1.852(9) .
Si32 C306 1.872(11) .
Si32 C304 1.885(10) .
Si32 C305 1.887(11) .
Na1 C65 2.326(8) 3_566
Na1 C62 2.478(8) .
Na1 C62 2.499(7) 3_566
Na1 B14 2.677(10) .
Na1 B15 2.691(10) .
Na1 Na1 3.893(7) 3_566
Na2 B32 2.594(11) .
Na2 C31 2.644(10) .
Na2 C33 2.693(9) .
Na2 B35 2.724(10) .
Na2 B34 2.753(10) .
Na2 B12 2.897(10) .
Na2 C46 2.932(13) .
Na2 C45 2.976(14) .
Na2 C41 3.050(14) .
Na3 B36 2.675(10) .
Na3 B25 2.713(10) .
Na3 B24 2.832(10) 3_556
Na3 B26 2.860(10) 3_556
Na3 Na3 3.597(8) 3_556
C11 B12 1.569(13) .
C11 B15 1.577(12) .
C11 B16 1.719(12) .
B12 C13 1.543(13) .
B12 B16 1.775(13) .
C13 B14 1.580(12) .
C13 B16 1.716(12) .
B14 B15 1.647(13) .
B14 B16 1.781(13) .
B15 B16 1.765(13) .
C21 B22 1.547(13) .
C21 B25 1.577(12) .
C21 B26 1.701(12) .
B22 C23 1.577(12) .
B22 B26 1.772(13) .
C23 B24 1.587(12) .
C23 B26 1.700(12) .
B24 B25 1.616(14) .
B24 B26 1.753(13) .
B24 Na3 2.832(10) 3_556
B25 B26 1.774(14) .
B26 Na3 2.860(10) 3_556
C31 B32 1.543(14) .
C31 B35 1.562(12) .
C31 B36 1.697(13) .
B32 C33 1.558(13) .
B32 B36 1.757(13) .
C33 B34 1.575(12) .
C33 B36 1.703(13) .
B34 B35 1.653(13) .
B34 B36 1.789(13) .
B35 B36 1.784(13) .
C41 C42 1.35(2) .
C41 C46 1.39(2) .
C42 C43 1.34(2) .
C43 C44 1.39(2) .
C44 C45 1.37(2) .
C45 C46 1.39(2) .
C51 C53 1.36(2) 3_666
C51 C52 1.38(2) .
C52 C53 1.38(2) .
C53 C51 1.36(2) 3_666
C61 C62 1.423(13) .
C62 C63 1.408(13) .
C62 Na1 2.499(7) 3_566
C63 C64 1.502(16) .
C64 C65 1.415(13) .
C65 C66 1.393(15) .
C65 Na1 2.326(8) 3_566
